data_7134899
loop_
_publ_author_name
'Xie, Xin-Ling'
'Chen, Feng'
'Wang, Wen-Wen'
'Lyu, Lei-Yan'
'Sun, Meng-Jiao'
'Zhang, Teng'
'Cao, Rong'

_publ_section_title
;
 Copper-based homometallic and heterometallic binuclear complexes for
 electrocatalytic CO<sub>2</sub> reduction.
;
_journal_issue 71
_journal_name_full 'Chemical communications (Cambridge, England)'
_journal_page_first 13485
_journal_page_last 13488
_journal_paper_doi 10.1039/d5cc04378f
_journal_volume 61
_journal_year 2025
_chemical_formula_moiety '0.5(C24 H30 Cl Cu N4 Ni O8), 0.5(C24 H30 Cu N4 Ni O4), 1.5(Cl O4)'
_chemical_formula_sum 'C24 H30 Cl2 Cu N4 Ni O12'
_chemical_formula_weight 759.67
_space_group_crystal_system monoclinic
_space_group_IT_number 7
_space_group_name_Hall 'P -2yc'
_space_group_name_H-M_alt 'P 1 c 1'
_atom_sites_solution_hydrogens mixed
_audit_creation_date 2025-07-10
_audit_creation_method
;
Olex2 1.3
(compiled 2020.11.12 svn.r5f609507 for OlexSys, GUI svn.r6408)
;
_audit_update_record
;
2025-07-10 deposited with the CCDC.	2025-08-01 downloaded from the CCDC.
;
_cell_angle_alpha 90
_cell_angle_beta 105.6310(10)
_cell_angle_gamma 90
_cell_formula_units_Z 4
_cell_length_a 16.7242(2)
_cell_length_b 12.36530(10)
_cell_length_c 14.6102(2)
_cell_measurement_reflns_used 14993
_cell_measurement_temperature 293(2)
_cell_measurement_theta_max 76.1690
_cell_measurement_theta_min 4.4890
_cell_volume 2909.65(6)
_computing_cell_refinement 'CrysAlisPro 1.171.43.118a (Rigaku OD, 2024)'
_computing_data_collection 'CrysAlisPro 1.171.43.118a (Rigaku OD, 2024)'
_computing_data_reduction 'CrysAlisPro 1.171.43.118a (Rigaku OD, 2024)'
_computing_molecular_graphics 'Olex2 1.3 (Dolomanov et al., 2009)'
_computing_publication_material 'Olex2 1.3 (Dolomanov et al., 2009)'
_computing_structure_refinement 'SHELXL 2018/3 (Sheldrick, 2015)'
_computing_structure_solution 'SHELXT 2018/2 (Sheldrick, 2018)'
_diffrn_ambient_temperature 293(2)
_diffrn_detector_area_resol_mean 10.0000
_diffrn_detector_type HyPix
_diffrn_measured_fraction_theta_full 0.999
_diffrn_measured_fraction_theta_max 0.962
_diffrn_measurement_details
;
List of Runs (angles in degrees, time in seconds):

  # Type    Start    End  Width  t~exp~   \w     \q     \k     \f   Frames
#--------------------------------------------------------------------------
  1  \w    -67.00  25.00   0.50    0.21    --  -47.77  69.00  18.00  184
  2  \w    -70.00 -33.00   0.50    0.85    -- -105.00  61.00 120.00   74
  3  \w    -66.00 -33.00   0.50    0.85    -- -105.00  61.00  60.00   66
  4  \w    -70.00 -39.00   0.50    0.85    -- -105.00  61.00 150.00   62
  5  \w    -85.00 -32.00   0.50    0.85    -- -105.00  69.00  18.00  106
  6  \w    -71.00 -46.00   0.50    0.85    -- -105.00  61.00 -30.00   50
  7  \w    -71.00 -46.00   0.50    0.85    -- -105.00  61.00-120.00   50
  8  \w    -83.00 -57.00   0.50    0.85    -- -105.00 125.00  30.00   52
  9  \w   -174.00-112.00   0.50    0.85    -- -105.00 -30.00 120.00  124
 10  \w    -53.00 -27.00   0.50    0.21    --  -47.77 -69.00-114.00   52
 11  \w   -109.00 -61.00   0.50    0.21    --  -47.77 -69.00-114.00   96
 12  \w   -154.00-129.00   0.50    0.85    -- -105.00 -69.00-114.00   50
 13  \w   -118.00 -74.00   0.50    0.21    --  -47.77-125.00 -30.00   88
 14  \w   -110.00 -79.00   0.50    0.21    --  -47.77-125.00   0.00   62
 15  \w    -28.00  26.00   0.50    0.21    --   47.77 -19.00-120.00  108
 16  \w     21.00  48.00   0.50    0.21    --   47.77 -69.00-114.00   54
 17  \w    -23.00   8.00   0.50    0.21    --   47.77 -69.00-114.00   62
 18  \w     38.00  67.00   0.50    0.85    --  108.17 -61.00 -60.00   58
 19  \w     70.00  95.00   0.50    0.85    --  108.17 -77.00  60.00   50
 20  \w     38.00  71.00   0.50    0.85    --  108.17 -61.00 -90.00   66
 21  \w     42.00  80.00   0.50    0.85    --  108.17 -69.00-114.00   76
 22  \w     39.00  64.00   0.50    0.85    --  108.17 -61.00-180.00   50
 23  \w     98.00 173.00   0.50    0.85    --  108.17  45.00 -60.00  150
 24  \w    117.00 152.00   0.50    0.85    --  108.17  45.00 -30.00   70
 25  \w     89.00 176.00   0.50    0.85    --  108.17  69.00  18.00  174
 26  \w    148.00 174.00   0.50    0.85    --  108.17  45.00  60.00   52
 27  \w     94.00 137.00   0.50    0.85    --  108.17  45.00  60.00   86
 28  \w     49.00  74.00   0.50    0.21    --   47.77  69.00  18.00   50
;
_diffrn_measurement_device 'four-circle diffractometer'
_diffrn_measurement_device_type 'XtaLAB Synergy, Single source at home/near, HyPix'
_diffrn_measurement_method '\w scans'
_diffrn_radiation_type CuK\a
_diffrn_radiation_wavelength 1.54178
_diffrn_reflns_av_R_equivalents 0.0283
_diffrn_reflns_av_unetI/netI 0.0335
_diffrn_reflns_Laue_measured_fraction_full 0.999
_diffrn_reflns_Laue_measured_fraction_max 0.962
_diffrn_reflns_limit_h_max 21
_diffrn_reflns_limit_h_min -20
_diffrn_reflns_limit_k_max 14
_diffrn_reflns_limit_k_min -15
_diffrn_reflns_limit_l_max 18
_diffrn_reflns_limit_l_min -18
_diffrn_reflns_number 20684
_diffrn_reflns_point_group_measured_fraction_full 0.784
_diffrn_reflns_point_group_measured_fraction_max 0.734
_diffrn_reflns_theta_full 67.679
_diffrn_reflns_theta_max 77.176
_diffrn_reflns_theta_min 2.743
_exptl_absorpt_coefficient_mu 4.018
_exptl_absorpt_correction_T_max 1.00000
_exptl_absorpt_correction_T_min 0.65293
_exptl_absorpt_correction_type multi-scan
_exptl_absorpt_process_details
;
CrysAlisPro 1.171.43.118a (Rigaku Oxford Diffraction, 2024)
Empirical absorption correction using spherical harmonics,
implemented in SCALE3 ABSPACK scaling algorithm.
;
_exptl_crystal_colour green
_exptl_crystal_colour_primary green
_exptl_crystal_density_diffrn 1.734
_exptl_crystal_description block
_exptl_crystal_F_000 1556
_exptl_crystal_size_max 0.2
_exptl_crystal_size_mid 0.08
_exptl_crystal_size_min 0.05
_refine_diff_density_max 0.427
_refine_diff_density_min -0.395
_refine_diff_density_rms 0.067
_refine_ls_abs_structure_details
;
 Refined as an inversion twin.
;
_refine_ls_abs_structure_Flack 0.35(2)
_refine_ls_extinction_method none
_refine_ls_goodness_of_fit_ref 1.044
_refine_ls_hydrogen_treatment mixed
_refine_ls_matrix_type full
_refine_ls_number_parameters 842
_refine_ls_number_reflns 9056
_refine_ls_number_restraints 10
_refine_ls_restrained_S_all 1.044
_refine_ls_R_factor_all 0.0395
_refine_ls_R_factor_gt 0.0365
_refine_ls_shift/su_max 0.000
_refine_ls_shift/su_mean 0.000
_refine_ls_structure_factor_coef Fsqd
_refine_ls_weighting_details 'w=1/[\s^2^(Fo^2^)+(0.0605P)^2^+0.9969P] where P=(Fo^2^+2Fc^2^)/3'
_refine_ls_weighting_scheme calc
_refine_ls_wR_factor_gt 0.1006
_refine_ls_wR_factor_ref 0.1038
_reflns_Friedel_coverage 0.524
_reflns_Friedel_fraction_full 0.568
_reflns_Friedel_fraction_max 0.505
_reflns_number_gt 8371
_reflns_number_total 9056
_reflns_threshold_expression 'I > 2\s(I)'
_cod_data_source_file d5cc04378f2.cif
_cod_data_source_block pc
_cod_depositor_comments 'Adding full bibliography for 7134898--7134901.cif.'
_cod_database_code 7134899
_shelx_shelxl_version_number 2018/3
_shelx_space_group_comment
;
The symmetry employed for this shelxl refinement is uniquely defined
by the following loop, which should always be used as a source of
symmetry information in preference to the above space-group names.
They are only intended as comments.
;
_shelx_estimated_absorpt_t_max 0.824
_shelx_estimated_absorpt_t_min 0.500
_olex2_refinement_description
;
1. Twinned data refinement
 Scales: 0.65(2)
 0.35(2)
2. Fixed Uiso
 At 1.2 times of:
  All C(H) groups, All C(H,H) groups, All C(H,H,H,H) groups
 At 1.5 times of:
  All C(H,H,H) groups, All O(H,H) groups
3. Restrained distances
 O5-H5A = O5-H5B = O6-H6A = O6-H6B = O8-H8A = O8-H8B = O12-H12A = O12-H12B
 0.82 with sigma of 0.02
4. Others
 Sof(H16C)=Sof(H16D)=Sof(C41B)=Sof(H41C)=Sof(H41D)=Sof(H43C)=Sof(H43D)=1-FVAR(1)
 Sof(H16A)=Sof(H16B)=Sof(C41A)=Sof(H41A)=Sof(H41B)=Sof(H43A)=Sof(H43B)=FVAR(1)
 Sof(H32C)=Sof(H32D)=Sof(H39C)=Sof(H39D)=Sof(C8B)=Sof(H8BA)=Sof(H8BB)=1-FVAR(2)
 Sof(H32A)=Sof(H32B)=Sof(H39A)=Sof(H39B)=Sof(C8A)=Sof(H8AA)=Sof(H8AB)=FVAR(2)
5.a Secondary CH2 refined with riding coordinates:
 C16(H16A,H16B), C16(H16C,H16D), C20(H20A,H20B), C25(H25A,H25B), C29(H29A,
 H29B), C32(H32A,H32B), C32(H32C,H32D), C39(H39A,H39B), C39(H39C,H39D),
 C41A(H41A,H41B), C41B(H41C,H41D), C43(H43A,H43B), C43(H43C,H43D), C44(H44A,
 H44B), C47(H47A,H47B), C48(H48A,H48B), C8A(H8AA,H8AB), C8B(H8BA,H8BB)
5.b Aromatic/amide H refined with riding coordinates:
 C1(H1), C4(H4), C7(H7), C9(H9), C10(H10), C12(H12), C13(H13), C15(H15),
 C24(H24), C31(H31), C34(H34), C35(H35), C36(H36), C37(H37), C42(H42), C45(H45)
5.c Idealised Me refined as rotating group:
 C18(H18A,H18B,H18C), C22(H22A,H22B,H22C), C40(H40A,H40B,H40C), C46(H46A,H46B,
 H46C)
;
_olex2_submission_special_instructions 'No special instructions were received'
_oxdiff_exptl_absorpt_empirical_details
;
Empirical correction (ABSPACK) includes:
- Absorption correction using spherical harmonics
- Frame scaling
;

loop_
_space_group_symop_operation_xyz
'x, y, z'
'x, -y, z+1/2'

loop_
_atom_site_label
_atom_site_type_symbol
_atom_site_fract_x
_atom_site_fract_y
_atom_site_fract_z
_atom_site_U_iso_or_equiv
_atom_site_adp_type
_atom_site_occupancy
_atom_site_site_symmetry_order
_atom_site_calc_flag
_atom_site_refinement_flags_posn
_atom_site_refinement_flags_adp
_atom_site_refinement_flags_occupancy
_atom_site_disorder_assembly
_atom_site_disorder_group
Cu1 Cu 0.32630(5) -0.13829(6) 0.57867(5) 0.03598(19) Uani 1 1 d . . . . .
Ni1 Ni 0.72265(6) 0.84305(8) 0.51820(6) 0.0370(2) Uani 1 1 d . . . . .
Cu2 Cu 0.85181(5) 0.65920(7) 0.58439(5) 0.0396(2) Uani 1 1 d . . . . .
Ni2 Ni 0.25081(6) -0.36727(7) 0.53281(6) 0.0346(2) Uani 1 1 d . . . . .
Cl1 Cl 0.88121(14) 0.69271(15) 0.86456(14) 0.0640(5) Uani 1 1 d . . . . .
Cl2 Cl 0.29363(14) -0.13584(14) 0.82568(12) 0.0630(5) Uani 1 1 d . . . . .
Cl3 Cl 0.69118(13) 0.81579(15) 0.25186(15) 0.0639(5) Uani 1 1 d . . . . .
O1 O 0.2188(3) -0.2098(3) 0.5242(3) 0.0381(9) Uani 1 1 d . . . . .
O2 O 0.7303(3) 0.6840(3) 0.5414(3) 0.0402(9) Uani 1 1 d . . . . .
O3 O 0.3599(3) -0.2916(3) 0.5892(3) 0.0387(9) Uani 1 1 d . . . . .
O4 O 0.8456(3) 0.8173(3) 0.5616(3) 0.0384(9) Uani 1 1 d . . . . .
N1 N 0.7382(3) 1.0006(4) 0.4949(4) 0.0425(11) Uani 1 1 d . . . . .
O5 O 0.7220(3) 0.8713(4) 0.6660(4) 0.0588(11) Uani 1 1 d D . . . .
H5A H 0.766(3) 0.845(7) 0.699(6) 0.088 Uiso 1 1 d D U . . .
H5B H 0.727(6) 0.932(4) 0.692(6) 0.088 Uiso 1 1 d D U . . .
C1 C 0.6232(5) 0.4225(5) 0.5006(5) 0.0482(15) Uani 1 1 d . . . . .
H1 H 0.635169 0.349605 0.512449 0.058 Uiso 1 1 calc R U . . .
C2 C 0.4328(4) -0.3361(5) 0.6322(4) 0.0350(12) Uani 1 1 d . . . . .
O6 O 0.2258(3) -0.3692(4) 0.6666(4) 0.0565(11) Uani 1 1 d D . . . .
H6A H 0.250(5) -0.420(5) 0.704(5) 0.085 Uiso 1 1 d D U . . .
H6B H 0.242(6) -0.312(5) 0.698(6) 0.085 Uiso 1 1 d D U . . .
C3 C 0.9040(4) 0.8912(5) 0.5911(4) 0.0359(11) Uani 1 1 d . . . . .
O7 O 0.6094(6) 0.7724(7) 0.2244(8) 0.133(4) Uani 1 1 d . . . . .
N2 N 0.3050(4) -0.5132(4) 0.5504(4) 0.0428(12) Uani 1 1 d . . . . .
O8 O 0.8538(4) 0.6260(4) 0.4223(4) 0.0614(12) Uani 1 1 d D . . . .
H8A H 0.895(4) 0.661(6) 0.450(6) 0.092 Uiso 1 1 d D U . . .
H8B H 0.818(5) 0.659(7) 0.382(5) 0.092 Uiso 1 1 d D U . . .
N3 N 0.4412(4) -0.0911(4) 0.6350(4) 0.0431(12) Uani 1 1 d . . . . .
N4 N 0.2734(3) 0.0054(4) 0.5713(3) 0.0389(10) Uani 1 1 d . . . . .
O9 O 0.8293(9) 0.7176(8) 0.9206(8) 0.159(5) Uani 1 1 d . . . . .
N5 N 0.6002(4) 0.8382(5) 0.4672(4) 0.0471(13) Uani 1 1 d . . . . .
C5 C 0.0762(4) -0.2317(5) 0.4386(4) 0.0403(13) Uani 1 1 d . . . . .
C4 C 0.8072(5) 1.0482(5) 0.5261(5) 0.0473(15) Uani 1 1 d . . . . .
H4 H 0.806900 1.122334 0.515094 0.057 Uiso 1 1 calc R U . . .
C7 C 0.5577(4) 0.7502(6) 0.4508(5) 0.0466(15) Uani 1 1 d . . . . .
H7 H 0.501033 0.758263 0.423352 0.056 Uiso 1 1 calc R U . . .
C6 C 0.8875(4) 1.0022(5) 0.5771(4) 0.0418(13) Uani 1 1 d . . . . .
O10 O 0.8905(5) 0.5802(5) 0.8606(6) 0.091(2) Uani 1 1 d . . . . .
N6 N 0.1351(4) -0.4149(4) 0.4682(4) 0.0509(14) Uani 1 1 d . . . . .
C9 C 0.3785(5) -0.5280(5) 0.5980(5) 0.0470(15) Uani 1 1 d . . . . .
H9 H 0.394634 -0.599932 0.607891 0.056 Uiso 1 1 calc R U . . .
C10 C 0.0583(4) -0.0088(6) 0.4274(4) 0.0462(14) Uani 1 1 d . . . . .
H10 H 0.053387 0.065999 0.421782 0.055 Uiso 1 1 calc R U . . .
O11 O 0.2861(6) -0.3414(6) 0.3929(4) 0.112(3) Uani 1 1 d . . . . .
O12 O 0.3514(4) -0.1275(5) 0.4271(4) 0.0688(14) Uani 1 1 d D . . . .
H12A H 0.401(3) -0.137(8) 0.456(7) 0.103 Uiso 1 1 d D U . . .
H12B H 0.336(7) -0.182(6) 0.392(6) 0.103 Uiso 1 1 d D U . . .
C12 C 0.5788(4) -0.3199(6) 0.7152(4) 0.0479(16) Uani 1 1 d . . . . .
H12 H 0.624841 -0.276087 0.739373 0.057 Uiso 1 1 calc R U . . .
C13 C 0.0754(4) -0.3487(6) 0.4373(5) 0.0481(16) Uani 1 1 d . . . . .
H13 H 0.023984 -0.380113 0.410127 0.058 Uiso 1 1 calc R U . . .
N7 N 0.9729(4) 0.6639(5) 0.6374(4) 0.0470(13) Uani 1 1 d . . . . .
C11 C 0.9865(4) 0.8611(5) 0.6381(4) 0.0431(14) Uani 1 1 d . . . . .
C14 C 0.5892(4) -0.4299(6) 0.7249(5) 0.0466(15) Uani 1 1 d . . . . .
N8 N 0.8373(4) 0.5050(4) 0.6080(4) 0.0486(13) Uani 1 1 d . . . . .
O13 O 0.7295(4) 0.7929(6) 0.3514(5) 0.0834(16) Uani 1 1 d . . . . .
C15 C 0.5275(5) 0.5601(6) 0.4414(5) 0.0504(15) Uani 1 1 d . . . . .
H15 H 0.473265 0.581264 0.412005 0.060 Uiso 1 1 calc R U . . .
O14 O 0.2606(6) -0.0321(7) 0.8009(7) 0.111(3) Uani 1 1 d . . . . .
C16 C 0.5503(5) 0.9383(7) 0.4348(7) 0.071(2) Uani 1 1 d . . . . .
H16A H 0.536713 0.941432 0.365993 0.085 Uiso 0.587(18) 1 calc R U P A 1
H16B H 0.498450 0.932312 0.452284 0.085 Uiso 0.587(18) 1 calc R U P A 1
H16C H 0.501354 0.918287 0.384874 0.085 Uiso 0.413(18) 1 calc R U P A 2
H16D H 0.531415 0.965881 0.487559 0.085 Uiso 0.413(18) 1 calc R U P A 2
C17 C -0.0109(5) -0.0718(6) 0.3871(4) 0.0484(16) Uani 1 1 d . . . . .
C18 C 1.0976(6) 1.1355(6) 0.6934(7) 0.066(2) Uani 1 1 d . . . . .
H18A H 1.095384 1.159395 0.755211 0.099 Uiso 1 1 calc R U . . .
H18B H 1.088313 1.195857 0.650559 0.099 Uiso 1 1 calc R U . . .
H18C H 1.151241 1.104842 0.697671 0.099 Uiso 1 1 calc R U . . .
C19 C 0.1358(4) -0.0533(5) 0.4767(4) 0.0393(13) Uani 1 1 d . . . . .
C20 C 0.9077(5) 0.4340(6) 0.6569(7) 0.067(2) Uani 1 1 d . . . . .
H20A H 0.915281 0.437732 0.725003 0.081 Uiso 1 1 calc R U . . .
H20B H 0.894795 0.359668 0.637062 0.081 Uiso 1 1 calc R U . . .
C21 C 0.4432(4) -0.4480(5) 0.6409(4) 0.0398(13) Uani 1 1 d . . . . .
C22 C -0.0922(5) -0.0215(7) 0.3369(6) 0.0613(19) Uani 1 1 d . . . . .
H22A H -0.100020 -0.026251 0.269417 0.092 Uiso 1 1 calc R U . . .
H22B H -0.092279 0.053066 0.355076 0.092 Uiso 1 1 calc R U . . .
H22C H -0.136336 -0.059041 0.353822 0.092 Uiso 1 1 calc R U . . .
C23 C 0.5435(5) 0.4522(6) 0.4541(5) 0.0537(17) Uani 1 1 d . . . . .
O15 O 0.6832(5) 0.9315(5) 0.2421(5) 0.0790(18) Uani 1 1 d . . . . .
C24 C -0.0007(4) -0.1826(6) 0.3930(4) 0.0460(14) Uani 1 1 d . . . . .
H24 H -0.046053 -0.226653 0.366084 0.055 Uiso 1 1 calc R U . . .
C25 C 0.3173(5) 0.1044(5) 0.6151(5) 0.0546(15) Uani 1 1 d . . . . .
H25A H 0.283182 0.141049 0.649632 0.065 Uiso 1 1 calc R U . . .
H25B H 0.323167 0.152405 0.564811 0.065 Uiso 1 1 calc R U . . .
C26 C 0.5871(4) 0.6406(5) 0.4696(4) 0.0418(13) Uani 1 1 d . . . . .
C27 C 0.5028(4) -0.2694(5) 0.6711(4) 0.0415(13) Uani 1 1 d . . . . .
C28 C 1.0313(5) 1.0509(6) 0.6570(5) 0.0500(15) Uani 1 1 d . . . . .
C29 C 0.4026(5) 0.0849(6) 0.6824(5) 0.0614(18) Uani 1 1 d . . . . .
H29A H 0.427487 0.154028 0.705371 0.074 Uiso 1 1 calc R U . . .
H29B H 0.396446 0.044162 0.736875 0.074 Uiso 1 1 calc R U . . .
C30 C 0.6880(4) 0.4996(5) 0.5314(4) 0.0432(13) Uani 1 1 d . . . . .
C31 C 0.5031(4) -0.1541(6) 0.6676(5) 0.0455(14) Uani 1 1 d . . . . .
H31 H 0.554271 -0.120823 0.692045 0.055 Uiso 1 1 calc R U . . .
C32 C 0.2574(6) -0.6131(5) 0.5110(5) 0.0585(18) Uani 1 1 d . . . . .
H32A H 0.261468 -0.625262 0.446855 0.070 Uiso 0.622(18) 1 calc R U P B 1
H32B H 0.281897 -0.674872 0.549377 0.070 Uiso 0.622(18) 1 calc R U P B 1
H32C H 0.246849 -0.653349 0.563593 0.070 Uiso 0.378(18) 1 calc R U P B 2
H32D H 0.292488 -0.657805 0.483376 0.070 Uiso 0.378(18) 1 calc R U P B 2
C33 C 0.6709(4) 0.6106(5) 0.5147(4) 0.0389(12) Uani 1 1 d . . . . .
C34 C 1.0474(4) 0.9417(6) 0.6706(5) 0.0477(15) Uani 1 1 d . . . . .
H34 H 1.100896 0.920136 0.702729 0.057 Uiso 1 1 calc R U . . .
C35 C 0.1987(4) 0.0232(5) 0.5229(4) 0.0380(12) Uani 1 1 d . . . . .
H35 H 0.182728 0.095442 0.516700 0.046 Uiso 1 1 calc R U . . .
C36 C 0.5204(4) -0.4923(6) 0.6847(5) 0.0486(15) Uani 1 1 d . . . . .
H36 H 0.525815 -0.567163 0.687108 0.058 Uiso 1 1 calc R U . . .
C37 C 1.0142(5) 0.7519(6) 0.6555(5) 0.0494(16) Uani 1 1 d . . . . .
H37 H 1.070633 0.743609 0.684337 0.059 Uiso 1 1 calc R U . . .
C38 C 0.1470(4) -0.1673(5) 0.4811(4) 0.0348(12) Uani 1 1 d . . . . .
C39 C 0.1175(6) -0.5309(6) 0.4500(9) 0.097(4) Uani 1 1 d . . . . .
H39A H 0.061245 -0.544436 0.453613 0.116 Uiso 0.622(18) 1 calc R U P B 1
H39B H 0.118764 -0.546103 0.385326 0.116 Uiso 0.622(18) 1 calc R U P B 1
H39C H 0.100616 -0.559126 0.503951 0.116 Uiso 0.378(18) 1 calc R U P B 2
H39D H 0.069432 -0.535993 0.395397 0.116 Uiso 0.378(18) 1 calc R U P B 2
C40 C 0.6732(5) -0.4791(7) 0.7720(6) 0.0612(19) Uani 1 1 d . . . . .
H40A H 0.701579 -0.495220 0.724538 0.092 Uiso 1 1 calc R U . . .
H40B H 0.665761 -0.544476 0.804135 0.092 Uiso 1 1 calc R U . . .
H40C H 0.705565 -0.428784 0.817050 0.092 Uiso 1 1 calc R U . . .
C41A C 0.5905(6) 1.0401(7) 0.4731(7) 0.037(3) Uani 0.587(18) 1 d . . P A 1
H41A H 0.603184 1.036824 0.541827 0.044 Uiso 0.587(18) 1 calc R U P A 1
H41B H 0.550611 1.098048 0.452247 0.044 Uiso 0.587(18) 1 calc R U P A 1
C41B C 0.5883(8) 1.0169(11) 0.4030(12) 0.052(5) Uani 0.413(18) 1 d . . P A 2
H41C H 0.548144 1.075391 0.388745 0.063 Uiso 0.413(18) 1 calc R U P A 2
H41D H 0.593271 0.991449 0.341949 0.063 Uiso 0.413(18) 1 calc R U P A 2
C42 C 0.7671(4) 0.4552(5) 0.5782(5) 0.0455(14) Uani 1 1 d . . . . .
H42 H 0.768376 0.380956 0.588566 0.055 Uiso 1 1 calc R U . . .
C43 C 0.6686(5) 1.0705(6) 0.4473(6) 0.065(2) Uani 1 1 d . . . . .
H43A H 0.659352 1.064668 0.379002 0.078 Uiso 0.587(18) 1 calc R U P A 1
H43B H 0.682501 1.145090 0.465208 0.078 Uiso 0.587(18) 1 calc R U P A 1
H43C H 0.684882 1.110934 0.398309 0.078 Uiso 0.413(18) 1 calc R U P A 2
H43D H 0.659814 1.122348 0.493414 0.078 Uiso 0.413(18) 1 calc R U P A 2
O16 O 0.1882(6) -0.3928(9) 0.2561(7) 0.154(4) Uani 1 1 d . . . . .
C44 C 0.4595(5) 0.0250(6) 0.6375(6) 0.0570(17) Uani 1 1 d . . . . .
H44A H 0.452690 0.051459 0.573368 0.068 Uiso 1 1 calc R U . . .
H44B H 0.516595 0.037398 0.673434 0.068 Uiso 1 1 calc R U . . .
C45 C 0.9501(5) 1.0783(6) 0.6083(5) 0.0539(17) Uani 1 1 d . . . . .
H45 H 0.937161 1.150922 0.596053 0.065 Uiso 1 1 calc R U . . .
O17 O 0.3653(7) -0.1275(8) 0.9012(7) 0.155(5) Uani 1 1 d . . . . .
C46 C 0.4778(6) 0.3663(8) 0.4194(7) 0.075(3) Uani 1 1 d . . . . .
H46A H 0.500675 0.308168 0.390882 0.113 Uiso 1 1 calc R U . . .
H46B H 0.431409 0.397136 0.373143 0.113 Uiso 1 1 calc R U . . .
H46C H 0.459763 0.339128 0.472032 0.113 Uiso 1 1 calc R U . . .
Cl4 Cl 0.27230(12) -0.37663(13) 0.29893(11) 0.0548(4) Uani 1 1 d . . . . .
C47 C 0.9823(8) 0.4651(9) 0.6358(11) 0.112(4) Uani 1 1 d . . . . .
H47A H 1.022681 0.408611 0.660221 0.134 Uiso 1 1 calc R U . . .
H47B H 0.971489 0.464009 0.567181 0.134 Uiso 1 1 calc R U . . .
C48 C 1.0215(6) 0.5645(7) 0.6674(10) 0.091(4) Uani 1 1 d . . . . .
H48A H 1.071377 0.569070 0.645883 0.109 Uiso 1 1 calc R U . . .
H48B H 1.038750 0.563283 0.736364 0.109 Uiso 1 1 calc R U . . .
O18 O 0.3146(7) -0.1850(6) 0.7498(5) 0.125(3) Uani 1 1 d . . . . .
O19 O 0.3121(9) -0.3076(9) 0.2515(6) 0.173(6) Uani 1 1 d . . . . .
O24 O 0.2316(8) -0.1937(8) 0.8524(8) 0.146(4) Uani 1 1 d . . . . .
O20 O 0.8473(6) 0.7301(6) 0.7707(5) 0.109(3) Uani 1 1 d . . . . .
O21 O 0.3094(7) -0.4795(6) 0.3066(7) 0.120(3) Uani 1 1 d . . . . .
O22 O 0.9583(7) 0.7411(7) 0.9018(9) 0.162(5) Uani 1 1 d . . . . .
O23 O 0.7432(7) 0.7761(8) 0.1984(6) 0.126(3) Uani 1 1 d . . . . .
C8A C 0.1698(6) -0.6047(6) 0.5097(7) 0.052(3) Uani 0.622(18) 1 d . . P B 1
H8AA H 0.145453 -0.675811 0.494393 0.063 Uiso 0.622(18) 1 calc R U P B 1
H8AB H 0.168018 -0.588614 0.574152 0.063 Uiso 0.622(18) 1 calc R U P B 1
C8B C 0.1731(9) -0.5966(11) 0.4349(12) 0.041(4) Uani 0.378(18) 1 d . . P B 2
H8BA H 0.185748 -0.572852 0.377073 0.049 Uiso 0.378(18) 1 calc R U P B 2
H8BB H 0.147177 -0.667109 0.421668 0.049 Uiso 0.378(18) 1 calc R U P B 2

loop_
_atom_site_aniso_label
_atom_site_aniso_U_11
_atom_site_aniso_U_22
_atom_site_aniso_U_33
_atom_site_aniso_U_23
_atom_site_aniso_U_13
_atom_site_aniso_U_12
Cu1 0.0369(5) 0.0269(4) 0.0408(4) -0.0016(3) 0.0046(3) 0.0007(3)
Ni1 0.0313(5) 0.0289(4) 0.0478(5) 0.0012(4) 0.0056(4) 0.0028(4)
Cu2 0.0365(5) 0.0309(4) 0.0479(4) 0.0032(4) 0.0052(4) 0.0042(4)
Ni2 0.0367(5) 0.0240(4) 0.0383(4) -0.0013(3) 0.0017(4) -0.0001(4)
Cl1 0.0791(12) 0.0401(8) 0.0648(10) 0.0008(7) 0.0057(8) 0.0008(8)
Cl2 0.0901(13) 0.0527(9) 0.0446(7) 0.0000(6) 0.0155(7) 0.0085(8)
Cl3 0.0605(10) 0.0469(9) 0.0798(11) 0.0072(8) 0.0111(8) 0.0042(7)
O1 0.036(2) 0.0274(18) 0.0434(19) -0.0014(16) -0.0016(16) 0.0058(18)
O2 0.038(2) 0.035(2) 0.046(2) 0.0012(16) 0.0087(17) 0.0004(18)
O3 0.035(2) 0.0306(19) 0.047(2) -0.0008(16) 0.0038(16) -0.0016(18)
O4 0.034(2) 0.0273(18) 0.049(2) 0.0017(15) 0.0012(16) -0.0001(16)
N1 0.048(3) 0.031(2) 0.048(3) 0.0040(19) 0.014(2) 0.001(2)
O5 0.056(3) 0.049(3) 0.070(3) 0.0001(19) 0.015(2) 0.009(2)
C1 0.050(4) 0.037(3) 0.060(4) -0.006(3) 0.018(3) -0.006(3)
C2 0.035(3) 0.039(3) 0.031(2) 0.000(2) 0.009(2) 0.006(2)
O6 0.060(3) 0.045(3) 0.061(3) 0.0024(18) 0.011(2) -0.004(2)
C3 0.031(3) 0.039(3) 0.038(3) -0.004(2) 0.010(2) -0.006(2)
O7 0.078(5) 0.084(5) 0.210(10) 0.018(5) -0.008(5) -0.015(4)
N2 0.053(3) 0.027(2) 0.049(3) -0.0020(18) 0.013(2) 0.000(2)
O8 0.057(3) 0.051(3) 0.070(3) 0.000(2) 0.008(2) 0.000(2)
N3 0.037(3) 0.036(3) 0.052(3) -0.002(2) 0.004(2) -0.002(2)
N4 0.043(3) 0.027(2) 0.042(2) -0.0034(17) 0.0045(18) 0.0010(18)
O9 0.240(14) 0.108(6) 0.173(9) -0.040(6) 0.132(9) 0.002(7)
N5 0.037(3) 0.043(3) 0.057(3) 0.005(2) 0.005(2) 0.007(2)
C5 0.038(3) 0.039(3) 0.041(3) 0.001(2) 0.005(2) 0.003(2)
C4 0.063(4) 0.028(3) 0.054(3) 0.006(2) 0.021(3) 0.002(3)
C7 0.033(3) 0.045(4) 0.058(3) 0.002(3) 0.006(3) 0.007(3)
C6 0.048(3) 0.034(3) 0.047(3) -0.001(2) 0.020(3) 0.000(3)
O10 0.100(5) 0.045(3) 0.128(6) 0.008(3) 0.029(4) 0.006(3)
N6 0.051(3) 0.032(3) 0.059(3) -0.001(2) -0.003(3) -0.007(2)
C9 0.056(4) 0.032(3) 0.053(3) 0.003(2) 0.015(3) 0.009(3)
C10 0.049(4) 0.047(4) 0.042(3) 0.009(3) 0.011(3) 0.007(3)
O11 0.194(8) 0.100(5) 0.053(3) -0.029(3) 0.055(4) -0.061(5)
O12 0.074(4) 0.059(3) 0.071(3) -0.004(2) 0.014(3) -0.011(3)
C12 0.039(3) 0.060(4) 0.041(3) 0.004(3) 0.005(2) 0.001(3)
C13 0.041(4) 0.040(3) 0.054(3) 0.000(3) -0.003(3) -0.009(3)
N7 0.039(3) 0.039(3) 0.059(3) 0.003(2) 0.007(2) 0.007(2)
C11 0.040(3) 0.044(4) 0.043(3) -0.002(2) 0.008(3) -0.002(3)
C14 0.034(3) 0.056(4) 0.049(3) 0.011(3) 0.011(3) 0.016(3)
N8 0.048(3) 0.033(2) 0.060(3) 0.008(2) 0.007(2) 0.010(2)
O13 0.081(4) 0.088(4) 0.084(4) 0.030(3) 0.028(3) 0.026(3)
C15 0.039(4) 0.057(4) 0.056(4) -0.007(3) 0.013(3) -0.007(3)
O14 0.093(5) 0.081(5) 0.142(7) 0.008(4) 0.003(5) 0.015(4)
C16 0.042(4) 0.051(5) 0.110(6) 0.019(4) 0.005(4) 0.007(3)
C17 0.049(4) 0.055(4) 0.040(3) 0.010(3) 0.010(3) 0.010(3)
C18 0.060(5) 0.049(4) 0.089(6) -0.016(4) 0.019(4) -0.020(4)
C19 0.041(3) 0.039(3) 0.037(3) 0.003(2) 0.009(2) 0.007(2)
C20 0.050(4) 0.039(3) 0.103(6) 0.019(4) 0.004(4) 0.004(3)
C21 0.042(3) 0.033(3) 0.046(3) 0.005(2) 0.014(3) 0.003(2)
C22 0.046(4) 0.077(5) 0.060(4) 0.010(4) 0.014(3) 0.016(4)
C23 0.053(4) 0.051(4) 0.060(4) -0.012(3) 0.020(3) -0.020(3)
O15 0.091(5) 0.051(3) 0.091(4) 0.022(3) 0.017(3) 0.007(3)
C24 0.034(3) 0.053(4) 0.048(3) 0.005(3) 0.006(2) 0.000(3)
C25 0.053(3) 0.028(3) 0.077(4) -0.011(3) 0.008(3) 0.004(2)
C26 0.040(3) 0.044(3) 0.041(3) -0.003(2) 0.010(2) -0.003(3)
C27 0.039(3) 0.042(3) 0.043(3) 0.006(2) 0.009(2) 0.001(3)
C28 0.048(4) 0.050(4) 0.054(3) -0.008(3) 0.019(3) -0.012(3)
C29 0.071(5) 0.049(4) 0.060(4) -0.019(3) 0.009(3) -0.015(3)
C30 0.043(3) 0.041(3) 0.044(3) -0.003(2) 0.011(2) -0.008(3)
C31 0.036(3) 0.049(3) 0.045(3) -0.002(3) 0.000(2) -0.001(3)
C32 0.074(5) 0.027(3) 0.069(4) -0.008(3) 0.009(3) -0.001(3)
C33 0.047(3) 0.035(3) 0.035(3) -0.003(2) 0.011(2) -0.005(3)
C34 0.039(4) 0.052(4) 0.049(3) -0.004(3) 0.007(3) -0.010(3)
C35 0.044(3) 0.025(2) 0.046(3) 0.002(2) 0.014(2) 0.005(2)
C36 0.050(4) 0.040(3) 0.057(4) 0.009(3) 0.018(3) 0.018(3)
C37 0.036(4) 0.052(4) 0.055(3) 0.001(3) 0.004(3) -0.004(3)
C38 0.037(3) 0.033(3) 0.033(2) 0.003(2) 0.007(2) 0.003(2)
C39 0.071(5) 0.026(3) 0.163(9) -0.014(4) -0.022(6) -0.012(3)
C40 0.044(4) 0.069(5) 0.062(4) 0.012(3) -0.002(3) 0.020(3)
C41A 0.038(5) 0.028(4) 0.042(6) 0.000(3) 0.007(4) 0.011(4)
C41B 0.045(6) 0.047(7) 0.063(10) 0.022(7) 0.009(6) 0.017(5)
C42 0.047(4) 0.035(3) 0.055(3) 0.002(2) 0.014(3) 0.000(3)
C43 0.059(5) 0.044(4) 0.086(5) 0.021(3) 0.011(4) 0.015(3)
O16 0.092(6) 0.179(9) 0.147(8) 0.001(7) -0.044(6) -0.018(5)
C44 0.043(3) 0.044(4) 0.083(4) -0.006(3) 0.014(3) -0.009(3)
C45 0.064(5) 0.038(3) 0.066(4) -0.005(3) 0.027(4) -0.012(3)
O17 0.150(8) 0.146(8) 0.119(6) -0.041(5) -0.049(6) 0.071(6)
C46 0.064(5) 0.068(6) 0.094(6) -0.021(4) 0.023(5) -0.025(4)
Cl4 0.0711(9) 0.0483(8) 0.0436(7) -0.0020(5) 0.0133(6) 0.0005(6)
C47 0.080(8) 0.064(6) 0.183(13) 0.022(7) 0.021(8) 0.028(6)
C48 0.042(5) 0.052(5) 0.163(10) 0.015(5) -0.001(5) 0.020(4)
O18 0.212(10) 0.100(5) 0.086(4) -0.048(4) 0.079(6) -0.046(5)
O19 0.306(16) 0.146(8) 0.087(5) -0.010(5) 0.086(7) -0.104(9)
O24 0.205(10) 0.104(6) 0.167(8) 0.029(5) 0.113(8) 0.001(6)
O20 0.137(7) 0.100(5) 0.082(4) 0.031(4) 0.016(4) 0.045(5)
O21 0.152(8) 0.063(4) 0.133(7) -0.019(4) 0.018(6) 0.032(5)
O22 0.112(7) 0.087(6) 0.236(12) -0.009(6) -0.042(7) -0.035(5)
O23 0.143(8) 0.130(7) 0.108(5) -0.035(5) 0.038(5) 0.037(6)
C8A 0.072(6) 0.023(4) 0.054(6) 0.002(3) 0.002(4) -0.014(3)
C8B 0.037(8) 0.022(6) 0.061(11) -0.003(6) 0.006(6) 0.000(5)

loop_
_atom_type_symbol
_atom_type_description
_atom_type_scat_dispersion_real
_atom_type_scat_dispersion_imag
_atom_type_scat_source
C C 0.0181 0.0091 'International Tables Vol C Tables 4.2.6.8 and 6.1.1.4'
H H 0.0000 0.0000 'International Tables Vol C Tables 4.2.6.8 and 6.1.1.4'
Cl Cl 0.3639 0.7018 'International Tables Vol C Tables 4.2.6.8 and 6.1.1.4'
Cu Cu -1.9646 0.5888 'International Tables Vol C Tables 4.2.6.8 and 6.1.1.4'
N N 0.0311 0.0180 'International Tables Vol C Tables 4.2.6.8 and 6.1.1.4'
Ni Ni -3.0029 0.5091 'International Tables Vol C Tables 4.2.6.8 and 6.1.1.4'
O O 0.0492 0.0322 'International Tables Vol C Tables 4.2.6.8 and 6.1.1.4'

loop_
_geom_angle_atom_site_label_1
_geom_angle_atom_site_label_2
_geom_angle_atom_site_label_3
_geom_angle
_geom_angle_site_symmetry_1
_geom_angle_site_symmetry_3
_geom_angle_publ_flag
O1 Cu1 O3 79.02(15) . . ?
O1 Cu1 N4 92.02(19) . . ?
O1 Cu1 O12 91.14(19) . . ?
O3 Cu1 N4 169.6(2) . . ?
O3 Cu1 O12 90.45(19) . . ?
N3 Cu1 O1 170.5(2) . . ?
N3 Cu1 O3 91.5(2) . . ?
N3 Cu1 N4 97.4(2) . . ?
N3 Cu1 O12 88.5(2) . . ?
N4 Cu1 O12 95.1(2) . . ?
O2 Ni1 O4 77.09(16) . . ?
O2 Ni1 N1 168.9(2) . . ?
O2 Ni1 O5 90.40(18) . . ?
O4 Ni1 O5 89.46(19) . . ?
N1 Ni1 O4 92.2(2) . . ?
N1 Ni1 O5 92.7(2) . . ?
N5 Ni1 O2 92.7(2) . . ?
N5 Ni1 O4 168.7(2) . . ?
N5 Ni1 N1 97.7(2) . . ?
N5 Ni1 O5 95.5(2) . . ?
O2 Cu2 O8 89.96(18) . . ?
O4 Cu2 O2 77.93(16) . . ?
O4 Cu2 O8 90.98(17) . . ?
N7 Cu2 O2 168.5(2) . . ?
N7 Cu2 O4 92.2(2) . . ?
N7 Cu2 O8 96.1(2) . . ?
N7 Cu2 N8 97.0(2) . . ?
N8 Cu2 O2 92.4(2) . . ?
N8 Cu2 O4 169.7(2) . . ?
N8 Cu2 O8 92.4(2) . . ?
O1 Ni2 O3 76.88(15) . . ?
O1 Ni2 O6 87.30(18) . . ?
O1 Ni2 O11 86.4(2) . . ?
O3 Ni2 O6 90.62(19) . . ?
O3 Ni2 O11 83.0(2) . . ?
O6 Ni2 O11 171.9(2) . . ?
N2 Ni2 O1 169.0(2) . . ?
N2 Ni2 O3 92.1(2) . . ?
N2 Ni2 O6 93.9(2) . . ?
N2 Ni2 O11 91.3(3) . . ?
N6 Ni2 O1 92.8(2) . . ?
N6 Ni2 O3 169.3(2) . . ?
N6 Ni2 O6 91.5(2) . . ?
N6 Ni2 N2 98.2(2) . . ?
N6 Ni2 O11 94.0(3) . . ?
O9 Cl1 O10 109.9(6) . . ?
O9 Cl1 O20 110.5(7) . . ?
O9 Cl1 O22 109.7(8) . . ?
O10 Cl1 O20 107.7(5) . . ?
O22 Cl1 O10 109.9(6) . . ?
O22 Cl1 O20 109.0(7) . . ?
O17 Cl2 O14 109.3(5) . . ?
O17 Cl2 O24 111.2(8) . . ?
O18 Cl2 O14 111.1(6) . . ?
O18 Cl2 O17 108.3(7) . . ?
O18 Cl2 O24 111.3(6) . . ?
O24 Cl2 O14 105.6(6) . . ?
O7 Cl3 O13 109.9(6) . . ?
O7 Cl3 O15 106.9(5) . . ?
O15 Cl3 O13 107.3(4) . . ?
O23 Cl3 O7 113.8(7) . . ?
O23 Cl3 O13 108.5(5) . . ?
O23 Cl3 O15 110.3(6) . . ?
Cu1 O1 Ni2 102.17(19) . . ?
C38 O1 Cu1 129.4(4) . . ?
C38 O1 Ni2 127.8(4) . . ?
Cu2 O2 Ni1 102.7(2) . . ?
C33 O2 Ni1 128.1(4) . . ?
C33 O2 Cu2 127.6(4) . . ?
Cu1 O3 Ni2 101.9(2) . . ?
C2 O3 Cu1 129.8(4) . . ?
C2 O3 Ni2 127.9(4) . . ?
Cu2 O4 Ni1 102.27(19) . . ?
C3 O4 Ni1 126.7(4) . . ?
C3 O4 Cu2 128.8(4) . . ?
C4 N1 Ni1 122.5(5) . . ?
C4 N1 C43 115.3(6) . . ?
C43 N1 Ni1 122.0(5) . . ?
Ni1 O5 H5A 106(7) . . ?
Ni1 O5 H5B 124(6) . . ?
H5A O5 H5B 97(9) . . ?
C23 C1 H1 118.9 . . ?
C23 C1 C30 122.2(7) . . ?
C30 C1 H1 118.9 . . ?
O3 C2 C21 121.8(6) . . ?
O3 C2 C27 120.1(6) . . ?
C21 C2 C27 118.1(6) . . ?
Ni2 O6 H6A 115(6) . . ?
Ni2 O6 H6B 112(7) . . ?
H6A O6 H6B 104(9) . . ?
O4 C3 C6 122.0(6) . . ?
O4 C3 C11 121.0(6) . . ?
C6 C3 C11 117.1(6) . . ?
C9 N2 Ni2 123.0(5) . . ?
C9 N2 C32 115.7(6) . . ?
C32 N2 Ni2 121.2(5) . . ?
Cu2 O8 H8A 70(7) . . ?
Cu2 O8 H8B 115(7) . . ?
H8A O8 H8B 116(9) . . ?
C31 N3 Cu1 125.2(5) . . ?
C31 N3 C44 116.4(6) . . ?
C44 N3 Cu1 118.4(5) . . ?
C25 N4 Cu1 123.8(4) . . ?
C35 N4 Cu1 122.8(4) . . ?
C35 N4 C25 113.2(5) . . ?
C7 N5 Ni1 124.0(5) . . ?
C7 N5 C16 114.0(6) . . ?
C16 N5 Ni1 121.7(5) . . ?
C24 C5 C13 114.7(6) . . ?
C24 C5 C38 120.6(6) . . ?
C38 C5 C13 124.7(6) . . ?
N1 C4 H4 115.7 . . ?
N1 C4 C6 128.6(6) . . ?
C6 C4 H4 115.7 . . ?
N5 C7 H7 116.0 . . ?
N5 C7 C26 128.1(6) . . ?
C26 C7 H7 116.0 . . ?
C3 C6 C4 124.9(6) . . ?
C45 C6 C3 120.9(7) . . ?
C45 C6 C4 114.2(6) . . ?
C13 N6 Ni2 122.9(5) . . ?
C13 N6 C39 117.5(6) . . ?
C39 N6 Ni2 119.5(5) . . ?
N2 C9 H9 115.3 . . ?
N2 C9 C21 129.5(6) . . ?
C21 C9 H9 115.3 . . ?
C17 C10 H10 118.6 . . ?
C17 C10 C19 122.9(7) . . ?
C19 C10 H10 118.6 . . ?
Cl4 O11 Ni2 144.6(5) . . ?
Cu1 O12 H12A 85(8) . . ?
Cu1 O12 H12B 114(8) . . ?
H12A O12 H12B 108(10) . . ?
C14 C12 H12 118.0 . . ?
C14 C12 C27 124.1(7) . . ?
C27 C12 H12 118.0 . . ?
C5 C13 H13 115.3 . . ?
N6 C13 C5 129.4(6) . . ?
N6 C13 H13 115.3 . . ?
C37 N7 Cu2 123.3(5) . . ?
C37 N7 C48 115.1(7) . . ?
C48 N7 Cu2 121.3(5) . . ?
C3 C11 C37 124.2(6) . . ?
C34 C11 C3 119.9(6) . . ?
C34 C11 C37 115.9(6) . . ?
C12 C14 C36 116.2(6) . . ?
C12 C14 C40 121.4(7) . . ?
C36 C14 C40 122.3(6) . . ?
C20 N8 Cu2 122.5(5) . . ?
C42 N8 Cu2 123.2(4) . . ?
C42 N8 C20 114.2(6) . . ?
C23 C15 H15 117.9 . . ?
C23 C15 C26 124.1(7) . . ?
C26 C15 H15 117.9 . . ?
N5 C16 H16A 108.4 . . ?
N5 C16 H16B 108.4 . . ?
N5 C16 H16C 108.2 . . ?
N5 C16 H16D 108.2 . . ?
H16A C16 H16B 107.5 . . ?
H16C C16 H16D 107.4 . . ?
C41A C16 N5 115.5(7) . . ?
C41A C16 H16A 108.4 . . ?
C41A C16 H16B 108.4 . . ?
C41B C16 N5 116.2(9) . . ?
C41B C16 H16C 108.2 . . ?
C41B C16 H16D 108.2 . . ?
C10 C17 C22 121.2(7) . . ?
C24 C17 C10 117.2(6) . . ?
C24 C17 C22 121.6(7) . . ?
H18A C18 H18B 109.5 . . ?
H18A C18 H18C 109.5 . . ?
H18B C18 H18C 109.5 . . ?
C28 C18 H18A 109.5 . . ?
C28 C18 H18B 109.5 . . ?
C28 C18 H18C 109.5 . . ?
C10 C19 C35 115.9(6) . . ?
C10 C19 C38 120.0(6) . . ?
C38 C19 C35 124.0(6) . . ?
N8 C20 H20A 109.3 . . ?
N8 C20 H20B 109.3 . . ?
H20A C20 H20B 108.0 . . ?
C47 C20 N8 111.4(7) . . ?
C47 C20 H20A 109.3 . . ?
C47 C20 H20B 109.3 . . ?
C2 C21 C9 124.6(6) . . ?
C36 C21 C2 120.6(6) . . ?
C36 C21 C9 114.5(6) . . ?
C17 C22 H22A 109.5 . . ?
C17 C22 H22B 109.5 . . ?
C17 C22 H22C 109.5 . . ?
H22A C22 H22B 109.5 . . ?
H22A C22 H22C 109.5 . . ?
H22B C22 H22C 109.5 . . ?
C1 C23 C46 119.9(8) . . ?
C15 C23 C1 117.2(7) . . ?
C15 C23 C46 122.9(8) . . ?
C5 C24 H24 118.8 . . ?
C17 C24 C5 122.3(6) . . ?
C17 C24 H24 118.8 . . ?
N4 C25 H25A 108.6 . . ?
N4 C25 H25B 108.6 . . ?
N4 C25 C29 114.8(5) . . ?
H25A C25 H25B 107.6 . . ?
C29 C25 H25A 108.6 . . ?
C29 C25 H25B 108.6 . . ?
C15 C26 C7 115.8(6) . . ?
C15 C26 C33 119.2(6) . . ?
C33 C26 C7 125.0(6) . . ?
C2 C27 C31 125.2(6) . . ?
C12 C27 C2 118.1(6) . . ?
C12 C27 C31 116.6(6) . . ?
C34 C28 C18 121.9(7) . . ?
C34 C28 C45 115.9(7) . . ?
C45 C28 C18 122.2(7) . . ?
C25 C29 H29A 108.9 . . ?
C25 C29 H29B 108.9 . . ?
H29A C29 H29B 107.8 . . ?
C44 C29 C25 113.2(6) . . ?
C44 C29 H29A 108.9 . . ?
C44 C29 H29B 108.9 . . ?
C1 C30 C42 115.0(6) . . ?
C33 C30 C1 119.7(6) . . ?
C33 C30 C42 125.2(6) . . ?
N3 C31 C27 127.7(7) . . ?
N3 C31 H31 116.1 . . ?
C27 C31 H31 116.1 . . ?
N2 C32 H32A 109.2 . . ?
N2 C32 H32B 109.2 . . ?
N2 C32 H32C 108.1 . . ?
N2 C32 H32D 108.1 . . ?
N2 C32 C8B 116.8(7) . . ?
H32A C32 H32B 107.9 . . ?
H32C C32 H32D 107.3 . . ?
C8A C32 N2 111.9(6) . . ?
C8A C32 H32A 109.2 . . ?
C8A C32 H32B 109.2 . . ?
C8B C32 H32C 108.1 . . ?
C8B C32 H32D 108.1 . . ?
O2 C33 C26 121.5(6) . . ?
O2 C33 C30 121.0(6) . . ?
C30 C33 C26 117.4(6) . . ?
C11 C34 H34 118.5 . . ?
C28 C34 C11 123.1(7) . . ?
C28 C34 H34 118.5 . . ?
N4 C35 C19 128.9(6) . . ?
N4 C35 H35 115.5 . . ?
C19 C35 H35 115.5 . . ?
C14 C36 C21 122.7(6) . . ?
C14 C36 H36 118.6 . . ?
C21 C36 H36 118.6 . . ?
N7 C37 C11 129.6(7) . . ?
N7 C37 H37 115.2 . . ?
C11 C37 H37 115.2 . . ?
O1 C38 C5 122.3(5) . . ?
O1 C38 C19 120.9(5) . . ?
C19 C38 C5 116.8(6) . . ?
N6 C39 H39A 107.9 . . ?
N6 C39 H39B 107.9 . . ?
N6 C39 H39C 107.0 . . ?
N6 C39 H39D 107.0 . . ?
H39A C39 H39B 107.2 . . ?
H39C C39 H39D 106.7 . . ?
C8A C39 N6 117.5(7) . . ?
C8A C39 H39A 107.9 . . ?
C8A C39 H39B 107.9 . . ?
C8B C39 N6 121.4(10) . . ?
C8B C39 H39C 107.0 . . ?
C8B C39 H39D 107.0 . . ?
C14 C40 H40A 109.5 . . ?
C14 C40 H40B 109.5 . . ?
C14 C40 H40C 109.5 . . ?
H40A C40 H40B 109.5 . . ?
H40A C40 H40C 109.5 . . ?
H40B C40 H40C 109.5 . . ?
C16 C41A H41A 108.0 . . ?
C16 C41A H41B 108.0 . . ?
C16 C41A C43 117.4(8) . . ?
H41A C41A H41B 107.2 . . ?
C43 C41A H41A 108.0 . . ?
C43 C41A H41B 108.0 . . ?
C16 C41B H41C 104.7 . . ?
C16 C41B H41D 104.7 . . ?
C16 C41B C43 130.1(12) . . ?
H41C C41B H41D 105.7 . . ?
C43 C41B H41C 104.7 . . ?
C43 C41B H41D 104.7 . . ?
N8 C42 C30 128.3(6) . . ?
N8 C42 H42 115.9 . . ?
C30 C42 H42 115.9 . . ?
N1 C43 C41A 111.5(6) . . ?
N1 C43 C41B 117.0(7) . . ?
N1 C43 H43A 109.3 . . ?
N1 C43 H43B 109.3 . . ?
N1 C43 H43C 108.0 . . ?
N1 C43 H43D 108.0 . . ?
C41A C43 H43A 109.3 . . ?
C41A C43 H43B 109.3 . . ?
C41B C43 H43C 108.0 . . ?
C41B C43 H43D 108.0 . . ?
H43A C43 H43B 108.0 . . ?
H43C C43 H43D 107.3 . . ?
N3 C44 C29 110.2(6) . . ?
N3 C44 H44A 109.6 . . ?
N3 C44 H44B 109.6 . . ?
C29 C44 H44A 109.6 . . ?
C29 C44 H44B 109.6 . . ?
H44A C44 H44B 108.1 . . ?
C6 C45 C28 123.1(7) . . ?
C6 C45 H45 118.4 . . ?
C28 C45 H45 118.4 . . ?
C23 C46 H46A 109.5 . . ?
C23 C46 H46B 109.5 . . ?
C23 C46 H46C 109.5 . . ?
H46A C46 H46B 109.5 . . ?
H46A C46 H46C 109.5 . . ?
H46B C46 H46C 109.5 . . ?
O11 Cl4 O21 104.5(6) . . ?
O16 Cl4 O11 111.5(7) . . ?
O16 Cl4 O21 106.1(7) . . ?
O19 Cl4 O11 109.0(5) . . ?
O19 Cl4 O16 115.4(8) . . ?
O19 Cl4 O21 109.7(8) . . ?
C20 C47 H47A 106.9 . . ?
C20 C47 H47B 106.9 . . ?
H47A C47 H47B 106.7 . . ?
C48 C47 C20 121.6(12) . . ?
C48 C47 H47A 106.9 . . ?
C48 C47 H47B 106.9 . . ?
N7 C48 H48A 108.0 . . ?
N7 C48 H48B 108.0 . . ?
C47 C48 N7 117.3(8) . . ?
C47 C48 H48A 108.0 . . ?
C47 C48 H48B 108.0 . . ?
H48A C48 H48B 107.2 . . ?
C32 C8A H8AA 107.1 . . ?
C32 C8A H8AB 107.1 . . ?
C39 C8A C32 120.8(9) . . ?
C39 C8A H8AA 107.1 . . ?
C39 C8A H8AB 107.1 . . ?
H8AA C8A H8AB 106.8 . . ?
C32 C8B H8BA 107.1 . . ?
C32 C8B H8BB 107.1 . . ?
C39 C8B C32 120.9(13) . . ?
C39 C8B H8BA 107.1 . . ?
C39 C8B H8BB 107.1 . . ?
H8BA C8B H8BB 106.8 . . ?

loop_
_geom_bond_atom_site_label_1
_geom_bond_atom_site_label_2
_geom_bond_distance
_geom_bond_site_symmetry_2
_geom_bond_publ_flag
Cu1 O1 1.969(4) . ?
Cu1 O3 1.971(4) . ?
Cu1 N3 1.965(6) . ?
Cu1 N4 1.975(5) . ?
Cu1 O12 2.367(6) . ?
Ni1 O2 1.994(4) . ?
Ni1 O4 2.007(4) . ?
Ni1 N1 2.006(5) . ?
Ni1 O5 2.191(6) . ?
Ni1 N5 1.983(6) . ?
Cu2 O2 1.983(5) . ?
Cu2 O4 1.981(4) . ?
Cu2 O8 2.412(6) . ?
Cu2 N7 1.964(6) . ?
Cu2 N8 1.965(6) . ?
Ni2 O1 2.014(4) . ?
Ni2 O3 2.019(4) . ?
Ni2 O6 2.106(5) . ?
Ni2 N2 2.004(5) . ?
Ni2 N6 2.000(6) . ?
Ni2 O11 2.298(6) . ?
Cl1 O9 1.379(10) . ?
Cl1 O10 1.403(6) . ?
Cl1 O20 1.413(7) . ?
Cl1 O22 1.392(9) . ?
Cl2 O14 1.405(8) . ?
Cl2 O17 1.397(8) . ?
Cl2 O18 1.389(7) . ?
Cl2 O24 1.399(10) . ?
Cl3 O7 1.422(9) . ?
Cl3 O13 1.451(7) . ?
Cl3 O15 1.440(6) . ?
Cl3 O23 1.405(9) . ?
O1 C38 1.307(8) . ?
O2 C33 1.324(8) . ?
O3 C2 1.331(8) . ?
O4 C3 1.322(7) . ?
N1 C4 1.267(9) . ?
N1 C43 1.466(9) . ?
O5 H5A 0.82(3) . ?
O5 H5B 0.83(3) . ?
C1 H1 0.9300 . ?
C1 C23 1.373(11) . ?
C1 C30 1.422(9) . ?
C2 C21 1.396(8) . ?
C2 C27 1.419(9) . ?
O6 H6A 0.86(3) . ?
O6 H6B 0.85(3) . ?
C3 C6 1.403(9) . ?
C3 C11 1.416(9) . ?
N2 C9 1.252(9) . ?
N2 C32 1.498(9) . ?
O8 H8A 0.81(3) . ?
O8 H8B 0.82(3) . ?
N3 C31 1.281(9) . ?
N3 C44 1.466(9) . ?
N4 C25 1.481(8) . ?
N4 C35 1.278(8) . ?
N5 C7 1.286(9) . ?
N5 C16 1.497(9) . ?
C5 C13 1.447(9) . ?
C5 C24 1.416(9) . ?
C5 C38 1.423(9) . ?
C4 H4 0.9300 . ?
C4 C6 1.464(10) . ?
C7 H7 0.9300 . ?
C7 C26 1.443(9) . ?
C6 C45 1.389(10) . ?
N6 C13 1.275(10) . ?
N6 C39 1.474(9) . ?
C9 H9 0.9300 . ?
C9 C21 1.475(10) . ?
C10 H10 0.9300 . ?
C10 C17 1.387(11) . ?
C10 C19 1.414(9) . ?
O11 Cl4 1.399(5) . ?
O12 H12A 0.83(3) . ?
O12 H12B 0.84(3) . ?
C12 H12 0.9300 . ?
C12 C14 1.374(10) . ?
C12 C27 1.407(9) . ?
C13 H13 0.9300 . ?
N7 C37 1.278(9) . ?
N7 C48 1.474(9) . ?
C11 C34 1.412(9) . ?
C11 C37 1.428(10) . ?
C14 C36 1.379(10) . ?
C14 C40 1.516(9) . ?
N8 C20 1.489(9) . ?
N8 C42 1.293(9) . ?
C15 H15 0.9300 . ?
C15 C23 1.364(11) . ?
C15 C26 1.390(10) . ?
C16 H16A 0.9700 . ?
C16 H16B 0.9700 . ?
C16 H16C 0.9700 . ?
C16 H16D 0.9700 . ?
C16 C41A 1.466(13) . ?
C16 C41B 1.314(16) . ?
C17 C22 1.495(10) . ?
C17 C24 1.380(10) . ?
C18 H18A 0.9600 . ?
C18 H18B 0.9600 . ?
C18 H18C 0.9600 . ?
C18 C28 1.513(10) . ?
C19 C35 1.440(9) . ?
C19 C38 1.422(8) . ?
C20 H20A 0.9700 . ?
C20 H20B 0.9700 . ?
C20 C47 1.416(16) . ?
C21 C36 1.390(9) . ?
C22 H22A 0.9600 . ?
C22 H22B 0.9600 . ?
C22 H22C 0.9600 . ?
C23 C46 1.513(10) . ?
C24 H24 0.9300 . ?
C25 H25A 0.9700 . ?
C25 H25B 0.9700 . ?
C25 C29 1.519(10) . ?
C26 C33 1.427(10) . ?
C27 C31 1.426(9) . ?
C28 C34 1.381(10) . ?
C28 C45 1.395(12) . ?
C29 H29A 0.9700 . ?
C29 H29B 0.9700 . ?
C29 C44 1.490(11) . ?
C30 C33 1.410(10) . ?
C30 C42 1.426(10) . ?
C31 H31 0.9300 . ?
C32 H32A 0.9700 . ?
C32 H32B 0.9700 . ?
C32 H32C 0.9700 . ?
C32 H32D 0.9700 . ?
C32 C8A 1.463(14) . ?
C32 C8B 1.556(17) . ?
C34 H34 0.9300 . ?
C35 H35 0.9300 . ?
C36 H36 0.9300 . ?
C37 H37 0.9300 . ?
C39 H39A 0.9700 . ?
C39 H39B 0.9700 . ?
C39 H39C 0.9700 . ?
C39 H39D 0.9700 . ?
C39 C8A 1.396(13) . ?
C39 C8B 1.298(18) . ?
C40 H40A 0.9600 . ?
C40 H40B 0.9600 . ?
C40 H40C 0.9600 . ?
C41A H41A 0.9700 . ?
C41A H41B 0.9700 . ?
C41A C43 1.502(13) . ?
C41B H41C 0.9700 . ?
C41B H41D 0.9700 . ?
C41B C43 1.481(17) . ?
C42 H42 0.9300 . ?
C43 H43A 0.9700 . ?
C43 H43B 0.9700 . ?
C43 H43C 0.9700 . ?
C43 H43D 0.9700 . ?
O16 Cl4 1.392(9) . ?
C44 H44A 0.9700 . ?
C44 H44B 0.9700 . ?
C45 H45 0.9300 . ?
C46 H46A 0.9600 . ?
C46 H46B 0.9600 . ?
C46 H46C 0.9600 . ?
Cl4 O19 1.379(9) . ?
Cl4 O21 1.406(8) . ?
C47 H47A 0.9700 . ?
C47 H47B 0.9700 . ?
C47 C48 1.411(16) . ?
C48 H48A 0.9700 . ?
C48 H48B 0.9700 . ?
C8A H8AA 0.9700 . ?
C8A H8AB 0.9700 . ?
C8B H8BA 0.9700 . ?
C8B H8BB 0.9700 . ?

loop_
_geom_hbond_atom_site_label_D
_geom_hbond_atom_site_label_H
_geom_hbond_atom_site_label_A
_geom_hbond_distance_DH
_geom_hbond_distance_HA
_geom_hbond_distance_DA
_geom_hbond_angle_DHA
_geom_hbond_site_symmetry_A
_geom_hbond_publ_flag
O5 H5A O20 0.82(3) 2.05(4) 2.837(9) 159(9) . yes
O5 H5B O15 0.83(3) 2.05(5) 2.827(8) 155(9) 2_575 yes
O6 H6A Cl4 0.86(3) 2.85(4) 3.662(5) 159(7) 2_545 yes
O6 H6A O21 0.86(3) 1.99(3) 2.846(10) 171(8) 2_545 yes
O6 H6B Cl2 0.85(3) 2.84(3) 3.687(5) 172(8) . yes
O6 H6B O18 0.85(3) 2.00(5) 2.810(9) 158(10) . yes
O8 H8B O13 0.82(3) 2.19(6) 2.915(8) 147(9) . yes
C4 H4 O9 0.93 2.50 3.347(11) 151.8 2_574 yes
O12 H12A N3 0.83(3) 2.58(10) 3.037(8) 116(9) . yes
O12 H12B O11 0.84(3) 2.13(7) 2.853(8) 143(10) . yes
O12 H12B Cl4 0.84(3) 2.83(3) 3.662(6) 171(10) . yes
O12 H12B O19 0.84(3) 2.52(5) 3.326(11) 160(10) . yes
C16 H16B O12 0.97 2.50 3.396(11) 153.8 1_565 yes
C25 H25A O19 0.97 2.51 3.223(11) 130.2 2 yes
C32 H32A O24 0.97 2.61 3.276(11) 126.2 2_544 yes
C41B H41D O15 0.97 2.47 3.343(19) 148.8 . yes
C42 H42 O23 0.93 2.62 3.436(10) 146.1 2_565 yes
C48 H48A O6 0.97 2.63 3.517(12) 152.1 1_665 yes
C8A H8AB O16 0.97 2.60 3.528(15) 160.9 2_545 yes
C8B H8BB O24 0.97 2.60 3.127(17) 114.4 2_544 yes

loop_
_geom_torsion_atom_site_label_1
_geom_torsion_atom_site_label_2
_geom_torsion_atom_site_label_3
_geom_torsion_atom_site_label_4
_geom_torsion
_geom_torsion_site_symmetry_1
_geom_torsion_site_symmetry_2
_geom_torsion_site_symmetry_3
_geom_torsion_site_symmetry_4
_geom_torsion_publ_flag
Cu1 O1 C38 C5 174.7(4) . . . . ?
Cu1 O1 C38 C19 -6.8(8) . . . . ?
Cu1 O3 C2 C21 173.2(4) . . . . ?
Cu1 O3 C2 C27 -6.7(8) . . . . ?
Cu1 N3 C31 C27 -0.3(11) . . . . ?
Cu1 N3 C44 C29 52.7(8) . . . . ?
Cu1 N4 C25 C29 -10.9(9) . . . . ?
Cu1 N4 C35 C19 9.1(9) . . . . ?
Ni1 O2 C33 C26 -5.3(8) . . . . ?
Ni1 O2 C33 C30 175.7(4) . . . . ?
Ni1 O4 C3 C6 -13.5(7) . . . . ?
Ni1 O4 C3 C11 166.8(4) . . . . ?
Ni1 N1 C4 C6 4.3(9) . . . . ?
Ni1 N1 C43 C41A 35.7(9) . . . . ?
Ni1 N1 C43 C41B -9.6(12) . . . . ?
Ni1 N5 C7 C26 3.7(10) . . . . ?
Ni1 N5 C16 C41A -21.0(11) . . . . ?
Ni1 N5 C16 C41B 28.4(14) . . . . ?
Cu2 O2 C33 C26 -168.8(4) . . . . ?
Cu2 O2 C33 C30 12.3(8) . . . . ?
Cu2 O4 C3 C6 -173.4(4) . . . . ?
Cu2 O4 C3 C11 6.9(8) . . . . ?
Cu2 N7 C37 C11 -4.1(11) . . . . ?
Cu2 N7 C48 C47 15.3(15) . . . . ?
Cu2 N8 C20 C47 -33.3(12) . . . . ?
Cu2 N8 C42 C30 -5.4(10) . . . . ?
Ni2 O1 C38 C5 5.3(8) . . . . ?
Ni2 O1 C38 C19 -176.1(4) . . . . ?
Ni2 O3 C2 C21 2.4(8) . . . . ?
Ni2 O3 C2 C27 -177.5(4) . . . . ?
Ni2 N2 C9 C21 -7.8(10) . . . . ?
Ni2 N2 C32 C8A -31.6(8) . . . . ?
Ni2 N2 C32 C8B 15.7(11) . . . . ?
Ni2 N6 C13 C5 1.7(11) . . . . ?
Ni2 N6 C39 C8A 25.8(14) . . . . ?
Ni2 N6 C39 C8B -30.6(16) . . . . ?
Ni2 O11 Cl4 O16 43.7(13) . . . . ?
Ni2 O11 Cl4 O19 172.3(11) . . . . ?
Ni2 O11 Cl4 O21 -70.4(12) . . . . ?
O3 C2 C21 C9 5.0(9) . . . . ?
O3 C2 C21 C36 178.8(6) . . . . ?
O3 C2 C27 C12 -179.4(5) . . . . ?
O3 C2 C27 C31 -0.6(10) . . . . ?
O4 C3 C6 C4 -2.8(9) . . . . ?
O4 C3 C6 C45 -179.7(5) . . . . ?
O4 C3 C11 C34 -178.7(5) . . . . ?
O4 C3 C11 C37 1.6(9) . . . . ?
N1 C4 C6 C3 7.9(10) . . . . ?
N1 C4 C6 C45 -175.1(6) . . . . ?
C1 C30 C33 O2 -179.0(5) . . . . ?
C1 C30 C33 C26 2.0(8) . . . . ?
C1 C30 C42 N8 175.4(6) . . . . ?
C2 C21 C36 C14 2.6(10) . . . . ?
C2 C27 C31 N3 4.4(12) . . . . ?
C3 C6 C45 C28 -1.9(10) . . . . ?
C3 C11 C34 C28 -1.6(10) . . . . ?
C3 C11 C37 N7 -3.1(11) . . . . ?
N2 C9 C21 C2 -2.1(11) . . . . ?
N2 C9 C21 C36 -176.2(7) . . . . ?
N2 C32 C8A C39 67.0(11) . . . . ?
N2 C32 C8B C39 -51.1(17) . . . . ?
N4 C25 C29 C44 56.2(9) . . . . ?
N5 C7 C26 C15 -177.9(7) . . . . ?
N5 C7 C26 C33 2.7(11) . . . . ?
N5 C16 C41A C43 63.2(11) . . . . ?
N5 C16 C41B C43 -53(2) . . . . ?
C4 N1 C43 C41A -139.5(7) . . . . ?
C4 N1 C43 C41B 175.2(9) . . . . ?
C4 C6 C45 C28 -179.0(6) . . . . ?
C7 N5 C16 C41A 165.0(8) . . . . ?
C7 N5 C16 C41B -145.6(11) . . . . ?
C7 C26 C33 O2 -1.8(9) . . . . ?
C7 C26 C33 C30 177.2(6) . . . . ?
C6 C3 C11 C34 1.5(8) . . . . ?
C6 C3 C11 C37 -178.1(6) . . . . ?
N6 C39 C8A C32 -65.1(14) . . . . ?
N6 C39 C8B C32 59.9(19) . . . . ?
C9 N2 C32 C8A 145.0(7) . . . . ?
C9 N2 C32 C8B -167.7(9) . . . . ?
C9 C21 C36 C14 177.0(6) . . . . ?
C10 C17 C24 C5 0.5(10) . . . . ?
C10 C19 C35 N4 -179.6(6) . . . . ?
C10 C19 C38 O1 178.2(5) . . . . ?
C10 C19 C38 C5 -3.2(8) . . . . ?
C12 C14 C36 C21 -3.2(10) . . . . ?
C12 C27 C31 N3 -176.8(6) . . . . ?
C13 C5 C24 C17 -179.6(6) . . . . ?
C13 C5 C38 O1 -0.5(10) . . . . ?
C13 C5 C38 C19 -179.1(6) . . . . ?
C13 N6 C39 C8A -157.4(10) . . . . ?
C13 N6 C39 C8B 146.2(13) . . . . ?
C11 C3 C6 C4 176.9(6) . . . . ?
C11 C3 C6 C45 0.1(8) . . . . ?
C14 C12 C27 C2 -1.4(10) . . . . ?
C14 C12 C27 C31 179.7(6) . . . . ?
N8 C20 C47 C48 66.9(15) . . . . ?
C15 C26 C33 O2 178.7(5) . . . . ?
C15 C26 C33 C30 -2.2(8) . . . . ?
C16 N5 C7 C26 177.5(7) . . . . ?
C16 C41A C43 N1 -70.9(10) . . . . ?
C16 C41B C43 N1 43(2) . . . . ?
C17 C10 C19 C35 -173.6(6) . . . . ?
C17 C10 C19 C38 4.2(9) . . . . ?
C18 C28 C34 C11 179.4(7) . . . . ?
C18 C28 C45 C6 -177.7(7) . . . . ?
C19 C10 C17 C22 179.0(6) . . . . ?
C19 C10 C17 C24 -2.8(10) . . . . ?
C20 N8 C42 C30 178.1(7) . . . . ?
C20 C47 C48 N7 -58.4(18) . . . . ?
C21 C2 C27 C12 0.6(9) . . . . ?
C21 C2 C27 C31 179.4(6) . . . . ?
C22 C17 C24 C5 178.7(6) . . . . ?
C23 C1 C30 C33 0.4(10) . . . . ?
C23 C1 C30 C42 -179.7(6) . . . . ?
C23 C15 C26 C7 -179.4(6) . . . . ?
C23 C15 C26 C33 0.1(10) . . . . ?
C24 C5 C13 N6 176.4(7) . . . . ?
C24 C5 C38 O1 179.6(5) . . . . ?
C24 C5 C38 C19 1.1(8) . . . . ?
C25 N4 C35 C19 -174.9(6) . . . . ?
C25 C29 C44 N3 -80.0(8) . . . . ?
C26 C15 C23 C1 2.3(11) . . . . ?
C26 C15 C23 C46 -177.7(7) . . . . ?
C27 C2 C21 C9 -175.0(6) . . . . ?
C27 C2 C21 C36 -1.2(9) . . . . ?
C27 C12 C14 C36 2.6(10) . . . . ?
C27 C12 C14 C40 179.1(6) . . . . ?
C30 C1 C23 C15 -2.5(11) . . . . ?
C30 C1 C23 C46 177.4(7) . . . . ?
C31 N3 C44 C29 -129.3(7) . . . . ?
C32 N2 C9 C21 175.6(7) . . . . ?
C33 C30 C42 N8 -4.8(11) . . . . ?
C34 C11 C37 N7 177.3(7) . . . . ?
C34 C28 C45 C6 1.8(10) . . . . ?
C35 N4 C25 C29 173.2(6) . . . . ?
C35 C19 C38 O1 -4.1(9) . . . . ?
C35 C19 C38 C5 174.5(5) . . . . ?
C37 N7 C48 C47 -170.1(11) . . . . ?
C37 C11 C34 C28 178.1(6) . . . . ?
C38 C5 C13 N6 -3.4(12) . . . . ?
C38 C5 C24 C17 0.3(9) . . . . ?
C38 C19 C35 N4 2.6(10) . . . . ?
C39 N6 C13 C5 -174.9(9) . . . . ?
C40 C14 C36 C21 -179.6(6) . . . . ?
C42 N8 C20 C47 143.1(9) . . . . ?
C42 C30 C33 O2 1.2(9) . . . . ?
C42 C30 C33 C26 -177.9(6) . . . . ?
C43 N1 C4 C6 179.4(6) . . . . ?
C44 N3 C31 C27 -178.2(7) . . . . ?
C45 C28 C34 C11 -0.1(10) . . . . ?
C48 N7 C37 C11 -178.5(8) . . . . ?

loop_
_twin_individual_id
_twin_individual_mass_fraction_refined
1 0.65(2)
2 0.35(2)
